data_2204288
loop_
_publ_author_name
'Tu, Qi-Dong'
'Li, Dan'
'Wu, Tao'
'Yin, Ye-Gao'
'Ng, Seik Weng'

_publ_section_title
;
 Dichloro(4'-phenyl-2,2':6',2''-terpyridine-\k^3^<i>N</i>)zinc(II)
 monohydrate
;
_journal_issue 10
_journal_name_full 'Acta Crystallographica Section E'
_journal_page_first m1403
_journal_page_last m1404
_journal_paper_doi 10.1107/S1600536804021853
_journal_volume 60
_journal_year 2004
_chemical_formula_iupac '[Zn (C21 H15 N3) Cl2] , H2 O'
_chemical_formula_moiety 'C21 H15 Cl2 N3 Zn, H2 O'
_chemical_formula_sum 'C21 H17 Cl2 N3 O Zn'
_chemical_formula_weight 463.65
_chemical_name_systematic
;
 Dichloro(4'-phenyl-2,2':6',2"-terpyridine-\k^3^N)zinc(II) hydrate
;
_space_group_IT_number 2
_symmetry_cell_setting triclinic
_symmetry_space_group_name_Hall '-P 1'
_symmetry_space_group_name_H-M 'P -1'
_atom_sites_solution_hydrogens geom
_atom_sites_solution_primary direct
_atom_sites_solution_secondary difmap
_audit_creation_method SHELXL-97
_cell_angle_alpha 117.1310(10)
_cell_angle_beta 95.2730(10)
_cell_angle_gamma 93.0910(10)
_cell_formula_units_Z 4
_cell_length_a 7.8813(6)
_cell_length_b 16.3550(10)
_cell_length_c 17.2280(10)
_cell_measurement_reflns_used 2259
_cell_measurement_temperature 298(2)
_cell_measurement_theta_max 19.4
_cell_measurement_theta_min 2.4
_cell_volume 1956.4(2)
_computing_cell_refinement 'SAINT (Bruker, 2002)'
_computing_data_collection 'SMART (Bruker, 2002)'
_computing_data_reduction SAINT
_computing_molecular_graphics 'ORTEPII (Johnson, 1976)'
_computing_publication_material SHELXL97
_computing_structure_refinement 'SHELXL97 (Sheldrick, 1997)'
_computing_structure_solution 'SHELXS97 (Sheldrick, 1997)'
_diffrn_ambient_temperature 298(2)
_diffrn_measured_fraction_theta_full 0.97
_diffrn_measured_fraction_theta_max 0.97
_diffrn_measurement_device_type 'Bruker APEX area-detector diffractometer'
_diffrn_measurement_method '\f and \w scan'
_diffrn_radiation_monochromator graphite
_diffrn_radiation_source 'fine-focus sealed tube'
_diffrn_radiation_type MoK\a
_diffrn_radiation_wavelength 0.71073
_diffrn_reflns_av_R_equivalents 0.038
_diffrn_reflns_av_sigmaI/netI 0.072
_diffrn_reflns_limit_h_max 10
_diffrn_reflns_limit_h_min -10
_diffrn_reflns_limit_k_max 21
_diffrn_reflns_limit_k_min -20
_diffrn_reflns_limit_l_max 22
_diffrn_reflns_limit_l_min -22
_diffrn_reflns_number 16985
_diffrn_reflns_theta_full 27.5
_diffrn_reflns_theta_max 27.5
_diffrn_reflns_theta_min 1.3
_diffrn_standards_decay_% 0
_diffrn_standards_interval_count 0
_diffrn_standards_interval_time 0
_diffrn_standards_number 0
_exptl_absorpt_coefficient_mu 1.546
_exptl_absorpt_correction_T_max 0.722
_exptl_absorpt_correction_T_min 0.580
_exptl_absorpt_correction_type multi-scan
_exptl_absorpt_process_details '(SADABS; Bruker, 2002)'
_exptl_crystal_colour orange
_exptl_crystal_density_diffrn 1.574
_exptl_crystal_density_method 'not measured'
_exptl_crystal_description Prism
_exptl_crystal_F_000 944
_exptl_crystal_size_max 0.41
_exptl_crystal_size_mid 0.34
_exptl_crystal_size_min 0.21
_refine_diff_density_max 0.78
_refine_diff_density_min -0.51
_refine_ls_extinction_method none
_refine_ls_goodness_of_fit_ref 1.03
_refine_ls_hydrogen_treatment mixed
_refine_ls_matrix_type full
_refine_ls_number_parameters 505
_refine_ls_number_reflns 8709
_refine_ls_number_restraints 0
_refine_ls_restrained_S_all 1.03
_refine_ls_R_factor_all 0.108
_refine_ls_R_factor_gt 0.062
_refine_ls_shift/su_max 0.001
_refine_ls_shift/su_mean <0.001
_refine_ls_structure_factor_coef Fsqd
_refine_ls_weighting_details 'calc w = 1/[\s^2^(Fo^2^)+(0.0885P)^2^] where P = (Fo^2^+2Fc^2^)/3'
_refine_ls_weighting_scheme calc
_refine_ls_wR_factor_gt 0.147
_refine_ls_wR_factor_ref 0.181
_reflns_number_gt 5414
_reflns_number_total 8709
_reflns_threshold_expression 'I > 2\s(I)'
_cod_data_source_file ci6424.cif
_cod_data_source_block I
_cod_depositor_comments
;
The following automatic conversions were performed:
'_symmetry_cell_setting' value 'Triclinic' changed to 'triclinic'
according to '/home/saulius/struct/CIF-dictionaries/cif_core.dic'
dictionary named 'cif_core.dic' version 2.4.1 from 2010-06-29.

Automatic conversion script
Id: cif_fix_enum 1527 2010-12-29 10:47:43Z saulius 

The following automatic conversions were performed:

'_symmetry_cell_setting' value 'Triclinic' changed to 'triclinic'
according to /home/saulius/struct/CIF-dictionaries/cif_core.dic
dictionary named 'cif_core.dic' version 2.4.1 from 2010-06-29.

Automatic conversion script
Id: cif_fix_values 1715 2011-07-08 13:25:40Z adriana 
;
_cod_database_code 2204288

loop_
_symmetry_equiv_pos_as_xyz
'x, y, z'
'-x, -y, -z'

loop_
_atom_site_label
_atom_site_fract_x
_atom_site_fract_y
_atom_site_fract_z
_atom_site_U_iso_or_equiv
_atom_site_adp_type
_atom_site_calc_flag
_atom_site_refinement_flags
_atom_site_occupancy
_atom_site_type_symbol
Zn1 0.33831(7) 0.35239(4) 0.03168(4) 0.0421(2) Uani d . 1 Zn
Zn2 0.58293(9) 0.78552(4) 0.58255(4) 0.0505(2) Uani d . 1 Zn
Cl1 0.0808(2) 0.28211(9) 0.03034(9) 0.0534(3) Uani d . 1 Cl
Cl2 0.5263(2) 0.25229(9) -0.03688(9) 0.0563(4) Uani d . 1 Cl
Cl3 0.3358(2) 0.68880(10) 0.53760(10) 0.0899(6) Uani d . 1 Cl
Cl4 0.7071(3) 0.77330(10) 0.46430(10) 0.0908(6) Uani d . 1 Cl
O1w -0.0073(8) 0.6236(4) 0.3992(4) 0.120(2) Uani d . 1 O
O2w 0.062(2) 0.8430(10) 0.5960(10) 0.355(8) Uani d . 1 O
N1 0.2763(5) 0.3992(3) -0.0665(3) 0.0440(10) Uani d . 1 N
N2 0.3217(5) 0.4952(3) 0.1032(3) 0.0430(10) Uani d . 1 N
N3 0.4541(5) 0.3941(3) 0.1665(3) 0.0450(10) Uani d . 1 N
N4 0.7463(6) 0.7024(3) 0.6211(3) 0.0520(10) Uani d . 1 N
N5 0.6473(5) 0.8614(3) 0.7193(3) 0.0400(10) Uani d . 1 N
N6 0.4846(5) 0.9169(3) 0.6179(3) 0.0470(10) Uani d . 1 N
C1 0.2704(7) 0.3460(4) -0.1539(3) 0.0540(10) Uani d . 1 C
C2 0.2233(7) 0.3769(4) -0.2134(3) 0.0550(10) Uani d . 1 C
C3 0.1784(7) 0.4643(4) -0.1833(3) 0.0530(10) Uani d . 1 C
C4 0.1857(7) 0.5210(3) -0.0939(3) 0.0480(10) Uani d . 1 C
C5 0.2352(6) 0.4856(3) -0.0369(3) 0.0400(10) Uani d . 1 C
C6 0.2511(6) 0.5389(3) 0.0606(3) 0.0400(10) Uani d . 1 C
C7 0.1992(6) 0.6257(3) 0.1066(3) 0.0450(10) Uani d . 1 C
C8 0.2245(6) 0.6709(3) 0.1981(3) 0.0450(10) Uani d . 1 C
C9 0.3034(7) 0.6248(3) 0.2404(3) 0.0470(10) Uani d . 1 C
C10 0.3485(6) 0.5367(3) 0.1905(3) 0.0420(10) Uani d . 1 C
C11 0.4333(7) 0.4798(3) 0.2278(3) 0.0470(10) Uani d . 1 C
C12 0.4852(8) 0.5097(4) 0.3154(3) 0.059(2) Uani d . 1 C
C13 0.5634(9) 0.4508(5) 0.3416(4) 0.072(2) Uani d . 1 C
C14 0.5885(8) 0.3644(4) 0.2792(4) 0.061(2) Uani d . 1 C
C15 0.5310(7) 0.3385(4) 0.1924(4) 0.0540(10) Uani d . 1 C
C16 0.1690(6) 0.7640(3) 0.2494(4) 0.0500(10) Uani d . 1 C
C17 0.1457(7) 0.8221(4) 0.2103(4) 0.059(2) Uani d . 1 C
C18 0.0926(8) 0.9087(4) 0.2579(5) 0.073(2) Uani d . 1 C
C19 0.0605(8) 0.9385(5) 0.3429(5) 0.078(2) Uani d . 1 C
C20 0.0786(8) 0.8804(5) 0.3807(5) 0.079(2) Uani d . 1 C
C21 0.1337(8) 0.7943(4) 0.3353(4) 0.065(2) Uani d . 1 C
C22 0.7909(9) 0.6200(4) 0.5652(4) 0.066(2) Uani d . 1 C
C23 0.8710(9) 0.5636(4) 0.5921(4) 0.069(2) Uani d . 1 C
C24 0.9070(8) 0.5934(4) 0.6812(4) 0.062(2) Uani d . 1 C
C25 0.8641(7) 0.6773(3) 0.7393(4) 0.0500(10) Uani d . 1 C
C26 0.7827(6) 0.7313(3) 0.7067(3) 0.0410(10) Uani d . 1 C
C27 0.7299(6) 0.8235(3) 0.7640(3) 0.0390(10) Uani d . 1 C
C28 0.7634(6) 0.8684(3) 0.8540(3) 0.0430(10) Uani d . 1 C
C29 0.7122(6) 0.9567(3) 0.9016(3) 0.0390(10) Uani d . 1 C
C30 0.6271(6) 0.9953(3) 0.8531(3) 0.0410(10) Uani d . 1 C
C31 0.5981(6) 0.9454(3) 0.7626(3) 0.0410(10) Uani d . 1 C
C32 0.5089(6) 0.9785(3) 0.7037(3) 0.0410(10) Uani d . 1 C
C33 0.4574(7) 1.0657(3) 0.7325(4) 0.0500(10) Uani d . 1 C
C34 0.3820(7) 1.0903(4) 0.6722(4) 0.058(2) Uani d . 1 C
C35 0.3573(8) 1.0276(4) 0.5849(4) 0.059(2) Uani d . 1 C
C36 0.4095(7) 0.9427(4) 0.5608(4) 0.0560(10) Uani d . 1 C
C37 0.7468(6) 1.0071(3) 0.9991(3) 0.0420(10) Uani d . 1 C
C38 0.7632(7) 0.9597(4) 1.0482(3) 0.0530(10) Uani d . 1 C
C39 0.7965(8) 1.0061(5) 1.1381(4) 0.069(2) Uani d . 1 C
C40 0.8126(7) 1.1002(5) 1.1820(4) 0.067(2) Uani d . 1 C
C41 0.7964(8) 1.1482(4) 1.1340(4) 0.071(2) Uani d . 1 C
C42 0.7632(7) 1.1016(4) 1.0433(4) 0.0540(10) Uani d . 1 C
H1w1 0.0789 0.6511 0.3881 0.144 Uiso d . 1 H
H1w2 -0.0920 0.6547 0.3977 0.144 Uiso d . 1 H
H2w1 0.1220 0.7979 0.5832 0.425 Uiso d . 1 H
H2w2 -0.0398 0.8178 0.5658 0.425 Uiso d . 1 H
H1 0.2996 0.2859 -0.1746 0.064 Uiso calc R 1 H
H2 0.2220 0.3389 -0.2734 0.066 Uiso calc R 1 H
H3 0.1427 0.4859 -0.2229 0.063 Uiso calc R 1 H
H4 0.1582 0.5814 -0.0725 0.057 Uiso calc R 1 H
H7 0.1470 0.6542 0.0762 0.054 Uiso calc R 1 H
H9 0.3254 0.6530 0.3015 0.057 Uiso calc R 1 H
H12 0.4682 0.5688 0.3569 0.071 Uiso calc R 1 H
H13 0.5985 0.4697 0.4008 0.086 Uiso calc R 1 H
H14 0.6429 0.3241 0.2951 0.073 Uiso calc R 1 H
H15 0.5466 0.2796 0.1499 0.065 Uiso calc R 1 H
H17 0.1659 0.8025 0.1524 0.071 Uiso calc R 1 H
H18 0.0785 0.9471 0.2318 0.088 Uiso calc R 1 H
H19 0.0270 0.9971 0.3748 0.093 Uiso calc R 1 H
H20 0.0532 0.8996 0.4377 0.095 Uiso calc R 1 H
H21 0.1473 0.7566 0.3622 0.078 Uiso calc R 1 H
H22 0.7659 0.6002 0.5051 0.079 Uiso calc R 1 H
H23 0.9004 0.5069 0.5516 0.082 Uiso calc R 1 H
H24 0.9606 0.5564 0.7017 0.074 Uiso calc R 1 H
H25 0.8885 0.6982 0.7996 0.060 Uiso calc R 1 H
H28 0.8202 0.8403 0.8835 0.052 Uiso calc R 1 H
H30 0.5907 1.0537 0.8816 0.049 Uiso calc R 1 H
H33 0.4735 1.1075 0.7921 0.060 Uiso calc R 1 H
H34 0.3480 1.1492 0.6906 0.070 Uiso calc R 1 H
H35 0.3060 1.0428 0.5430 0.071 Uiso calc R 1 H
H36 0.3921 0.9000 0.5015 0.067 Uiso calc R 1 H
H38 0.7515 0.8955 1.0196 0.063 Uiso calc R 1 H
H39 0.8082 0.9729 1.1697 0.083 Uiso calc R 1 H
H40 0.8341 1.1314 1.2431 0.080 Uiso calc R 1 H
H41 0.8079 1.2125 1.1629 0.085 Uiso calc R 1 H
H42 0.7518 1.1349 1.0118 0.064 Uiso calc R 1 H

loop_
_atom_site_aniso_label
_atom_site_aniso_U_11
_atom_site_aniso_U_22
_atom_site_aniso_U_33
_atom_site_aniso_U_12
_atom_site_aniso_U_13
_atom_site_aniso_U_23
Zn1 0.0519(4) 0.0350(3) 0.0402(3) 0.0087(3) 0.0098(3) 0.0170(3)
Zn2 0.0700(5) 0.0406(3) 0.0394(3) 0.0146(3) 0.0053(3) 0.0168(3)
Cl1 0.0509(8) 0.0531(8) 0.0634(9) 0.0038(6) 0.0063(6) 0.0336(7)
Cl2 0.0649(9) 0.0485(8) 0.0566(8) 0.0207(7) 0.0199(7) 0.0217(7)
Cl3 0.0880(10) 0.0660(10) 0.1020(10) -0.0110(10) -0.0270(10) 0.0370(10)
Cl4 0.142(2) 0.0930(10) 0.0730(10) 0.0680(10) 0.0540(10) 0.0570(10)
O1w 0.154(6) 0.112(4) 0.104(4) 0.048(4) 0.019(4) 0.055(4)
O2w 0.27(2) 0.35(2) 0.36(2) -0.030(10) 0.030(10) 0.100(10)
N1 0.059(3) 0.036(2) 0.040(2) 0.010(2) 0.013(2) 0.018(2)
N2 0.048(2) 0.037(2) 0.042(2) 0.004(2) 0.007(2) 0.018(2)
N3 0.051(3) 0.044(2) 0.042(2) 0.006(2) 0.006(2) 0.023(2)
N4 0.077(3) 0.038(2) 0.042(3) 0.020(2) 0.012(2) 0.016(2)
N5 0.047(2) 0.033(2) 0.040(2) 0.009(2) 0.005(2) 0.016(2)
N6 0.054(3) 0.046(2) 0.044(2) 0.015(2) 0.008(2) 0.023(2)
C1 0.073(4) 0.046(3) 0.041(3) 0.016(3) 0.013(3) 0.018(3)
C2 0.071(4) 0.054(3) 0.037(3) 0.002(3) 0.006(3) 0.020(3)
C3 0.060(4) 0.061(4) 0.044(3) 0.006(3) 0.002(3) 0.031(3)
C4 0.055(3) 0.041(3) 0.048(3) 0.010(2) 0.010(2) 0.021(2)
C5 0.042(3) 0.037(3) 0.042(3) 0.004(2) 0.010(2) 0.018(2)
C6 0.043(3) 0.038(3) 0.042(3) 0.002(2) 0.009(2) 0.020(2)
C7 0.043(3) 0.041(3) 0.056(3) 0.003(2) 0.009(2) 0.026(3)
C8 0.045(3) 0.034(3) 0.046(3) 0.000(2) 0.011(2) 0.010(2)
C9 0.059(3) 0.040(3) 0.037(3) 0.004(2) 0.006(2) 0.014(2)
C10 0.047(3) 0.035(3) 0.039(3) 0.003(2) 0.006(2) 0.013(2)
C11 0.051(3) 0.043(3) 0.047(3) 0.001(2) 0.007(2) 0.021(2)
C12 0.079(4) 0.047(3) 0.037(3) -0.001(3) -0.004(3) 0.011(3)
C13 0.090(5) 0.071(4) 0.055(4) -0.005(4) -0.009(3) 0.034(3)
C14 0.067(4) 0.058(4) 0.059(4) 0.008(3) -0.002(3) 0.030(3)
C15 0.063(4) 0.048(3) 0.053(3) 0.015(3) 0.007(3) 0.025(3)
C16 0.042(3) 0.035(3) 0.055(3) 0.004(2) 0.007(2) 0.007(2)
C17 0.054(3) 0.046(3) 0.072(4) 0.009(3) 0.017(3) 0.020(3)
C18 0.060(4) 0.048(4) 0.108(6) 0.011(3) 0.019(4) 0.032(4)
C19 0.063(4) 0.053(4) 0.094(6) 0.020(3) 0.021(4) 0.011(4)
C20 0.070(4) 0.071(4) 0.065(4) 0.024(4) 0.017(3) 0.001(4)
C21 0.073(4) 0.055(4) 0.053(4) 0.020(3) 0.016(3) 0.011(3)
C22 0.101(5) 0.045(3) 0.048(3) 0.020(3) 0.017(3) 0.016(3)
C23 0.095(5) 0.046(3) 0.067(4) 0.030(3) 0.028(4) 0.023(3)
C24 0.066(4) 0.054(3) 0.076(4) 0.026(3) 0.015(3) 0.038(3)
C25 0.055(3) 0.049(3) 0.048(3) 0.018(3) 0.012(3) 0.023(3)
C26 0.045(3) 0.037(3) 0.045(3) 0.010(2) 0.009(2) 0.019(2)
C27 0.045(3) 0.033(2) 0.041(3) 0.008(2) 0.007(2) 0.018(2)
C28 0.043(3) 0.043(3) 0.050(3) 0.013(2) 0.009(2) 0.026(2)
C29 0.038(3) 0.041(3) 0.038(3) 0.004(2) 0.003(2) 0.018(2)
C30 0.044(3) 0.034(2) 0.043(3) 0.011(2) 0.010(2) 0.015(2)
C31 0.040(3) 0.037(3) 0.050(3) 0.010(2) 0.007(2) 0.023(2)
C32 0.046(3) 0.039(3) 0.039(3) 0.007(2) 0.002(2) 0.020(2)
C33 0.057(3) 0.039(3) 0.049(3) 0.009(2) 0.002(3) 0.016(2)
C34 0.062(4) 0.050(3) 0.069(4) 0.022(3) 0.010(3) 0.031(3)
C35 0.073(4) 0.060(4) 0.052(3) 0.024(3) 0.005(3) 0.032(3)
C36 0.073(4) 0.051(3) 0.043(3) 0.018(3) 0.003(3) 0.021(3)
C37 0.035(3) 0.047(3) 0.043(3) 0.009(2) 0.003(2) 0.019(2)
C38 0.060(4) 0.053(3) 0.045(3) 0.011(3) 0.011(3) 0.021(3)
C39 0.071(4) 0.094(5) 0.057(4) 0.018(4) 0.017(3) 0.044(4)
C40 0.052(4) 0.094(5) 0.042(3) 0.014(3) 0.001(3) 0.021(3)
C41 0.059(4) 0.062(4) 0.065(4) 0.011(3) -0.005(3) 0.009(3)
C42 0.052(3) 0.048(3) 0.055(3) 0.006(3) -0.005(3) 0.022(3)

loop_
_atom_type_symbol
_atom_type_description
_atom_type_scat_dispersion_real
_atom_type_scat_dispersion_imag
_atom_type_scat_source
C C 0.0033 0.0016 'International Tables Vol C Tables 4.2.6.8 and 6.1.1.4'
H H 0.0000 0.0000 'International Tables Vol C Tables 4.2.6.8 and 6.1.1.4'
N N 0.0061 0.0033 'International Tables Vol C Tables 4.2.6.8 and 6.1.1.4'
O O 0.0106 0.0060 'International Tables Vol C Tables 4.2.6.8 and 6.1.1.4'
Cl Cl 0.1484 0.1585 'International Tables Vol C Tables 4.2.6.8 and 6.1.1.4'
Zn Zn 0.2839 1.4301 'International Tables Vol C Tables 4.2.6.8 and 6.1.1.4'

loop_
_geom_angle_atom_site_label_1
_geom_angle_atom_site_label_2
_geom_angle_atom_site_label_3
_geom_angle
_geom_angle_publ_flag
N1 Zn1 N2 74.3(2) yes
N1 Zn1 N3 145.0(2) yes
N1 Zn1 Cl1 101.50(10) yes
N1 Zn1 Cl2 98.90(10) yes
N2 Zn1 N3 73.7(2) yes
N2 Zn1 Cl1 105.80(10) yes
N2 Zn1 Cl2 140.70(10) yes
N3 Zn1 Cl1 100.40(10) yes
N3 Zn1 Cl2 97.00(10) yes
Cl1 Zn1 Cl2 113.50(10) yes
N4 Zn2 N5 74.1(2) yes
N4 Zn2 N6 148.1(2) yes
N4 Zn2 Cl3 98.00(10) yes
N4 Zn2 Cl4 98.80(10) yes
N5 Zn2 N6 74.8(2) yes
N5 Zn2 Cl3 114.90(10) yes
N5 Zn2 Cl4 134.90(10) yes
N6 Zn2 Cl3 101.20(10) yes
N6 Zn2 Cl4 98.20(10) yes
Cl3 Zn2 Cl4 110.20(10) yes
H1w1 O1w H1w2 104.0 no
H2w1 O2w H2w2 104.7 no
C5 N1 C1 118.7(4) no
C5 N1 Zn1 116.8(3) no
C1 N1 Zn1 124.5(3) no
C10 N2 C6 120.2(4) no
C10 N2 Zn1 120.0(3) no
C6 N2 Zn1 118.5(3) no
C15 N3 C11 118.5(4) no
C15 N3 Zn1 124.4(4) no
C11 N3 Zn1 116.8(3) no
C26 N4 C22 118.7(5) no
C26 N4 Zn2 116.1(3) no
C22 N4 Zn2 124.6(4) no
C31 N5 C27 119.6(4) no
C31 N5 Zn2 120.3(3) no
C27 N5 Zn2 120.0(3) no
C36 N6 C32 118.2(4) no
C36 N6 Zn2 125.0(4) no
C32 N6 Zn2 116.7(3) no
N1 C1 C2 122.6(5) no
N1 C1 H1 118.7 no
C2 C1 H1 118.7 no
C3 C2 C1 118.7(5) no
C3 C2 H2 120.7 no
C1 C2 H2 120.7 no
C2 C3 C4 120.1(5) no
C2 C3 H3 119.9 no
C4 C3 H3 119.9 no
C3 C4 C5 118.3(5) no
C3 C4 H4 120.8 no
C5 C4 H4 120.8 no
N1 C5 C4 121.6(4) no
N1 C5 C6 114.2(4) no
C4 C5 C6 124.2(4) no
N2 C6 C7 120.8(5) no
N2 C6 C5 114.2(4) no
C7 C6 C5 125.0(4) no
C6 C7 C8 120.5(5) no
C6 C7 H7 119.8 no
C8 C7 H7 119.8 no
C7 C8 C9 117.3(4) no
C7 C8 C16 121.6(5) no
C9 C8 C16 121.0(5) no
C10 C9 C8 119.5(5) no
C10 C9 H9 120.3 no
C8 C9 H9 120.3 no
N2 C10 C9 121.8(5) no
N2 C10 C11 113.5(4) no
C9 C10 C11 124.7(5) no
N3 C11 C12 121.6(5) no
N3 C11 C10 113.7(4) no
C12 C11 C10 124.7(5) no
C11 C12 C13 119.3(5) no
C11 C12 H12 120.4 no
C13 C12 H12 120.4 no
C14 C13 C12 119.3(6) no
C14 C13 H13 120.4 no
C12 C13 H13 120.4 no
C13 C14 C15 118.3(5) no
C13 C14 H14 120.8 no
C15 C14 H14 120.8 no
N3 C15 C14 122.9(5) no
N3 C15 H15 118.5 no
C14 C15 H15 118.5 no
C21 C16 C17 118.7(5) no
C21 C16 C8 121.2(5) no
C17 C16 C8 120.1(5) no
C18 C17 C16 120.0(6) no
C18 C17 H17 120.0 no
C16 C17 H17 120.0 no
C19 C18 C17 120.9(6) no
C19 C18 H18 119.6 no
C17 C18 H18 119.6 no
C18 C19 C20 119.3(6) no
C18 C19 H19 120.4 no
C20 C19 H19 120.4 no
C21 C20 C19 121.1(7) no
C21 C20 H20 119.4 no
C19 C20 H20 119.4 no
C20 C21 C16 120.0(6) no
C20 C21 H21 120.0 no
C16 C21 H21 120.0 no
N4 C22 C23 123.2(6) no
N4 C22 H22 118.4 no
C23 C22 H22 118.4 no
C22 C23 C24 118.0(5) no
C22 C23 H23 121.0 no
C24 C23 H23 121.0 no
C25 C24 C23 119.9(5) no
C25 C24 H24 120.1 no
C23 C24 H24 120.1 no
C24 C25 C26 118.8(5) no
C24 C25 H25 120.6 no
C26 C25 H25 120.6 no
N4 C26 C25 121.4(4) no
N4 C26 C27 115.2(4) no
C25 C26 C27 123.3(5) no
N5 C27 C28 121.7(4) no
N5 C27 C26 113.5(4) no
C28 C27 C26 124.8(4) no
C27 C28 C29 120.1(4) no
C27 C28 H28 119.9 no
C29 C28 H28 119.9 no
C28 C29 C30 117.1(4) no
C28 C29 C37 121.3(4) no
C30 C29 C37 121.6(4) no
C31 C30 C29 119.2(4) no
C31 C30 H30 120.4 no
C29 C30 H30 120.4 no
N5 C31 C30 122.4(4) no
N5 C31 C32 113.3(4) no
C30 C31 C32 124.4(4) no
N6 C32 C33 121.1(4) no
N6 C32 C31 114.8(4) no
C33 C32 C31 124.0(4) no
C34 C33 C32 119.3(5) no
C34 C33 H33 120.4 no
C32 C33 H33 120.4 no
C35 C34 C33 119.6(5) no
C35 C34 H34 120.2 no
C33 C34 H34 120.2 no
C36 C35 C34 118.3(5) no
C36 C35 H35 120.9 no
C34 C35 H35 120.9 no
N6 C36 C35 123.6(5) no
N6 C36 H36 118.2 no
C35 C36 H36 118.2 no
C42 C37 C38 118.0(5) no
C42 C37 C29 121.1(5) no
C38 C37 C29 121.0(5) no
C39 C38 C37 121.0(5) no
C39 C38 H38 119.5 no
C37 C38 H38 119.5 no
C40 C39 C38 120.9(6) no
C40 C39 H39 119.5 no
C38 C39 H39 119.5 no
C39 C40 C41 118.7(6) no
C39 C40 H40 120.7 no
C41 C40 H40 120.7 no
C40 C41 C42 120.5(6) no
C40 C41 H41 119.8 no
C42 C41 H41 119.8 no
C37 C42 C41 120.9(6) no
C37 C42 H42 119.5 no
C41 C42 H42 119.5 no

loop_
_geom_bond_atom_site_label_1
_geom_bond_atom_site_label_2
_geom_bond_distance
_geom_bond_publ_flag
Zn1 N1 2.180(4) yes
Zn1 N2 2.104(4) yes
Zn1 N3 2.189(4) yes
Zn1 Cl1 2.2710(10) yes
Zn1 Cl2 2.2560(10) yes
Zn2 N4 2.191(4) yes
Zn2 N5 2.095(4) yes
Zn2 N6 2.159(4) yes
Zn2 Cl3 2.274(2) yes
Zn2 Cl4 2.273(2) yes
O1w H1w1 0.88 no
O1w H1w2 0.87 no
O2w H2w1 0.85 no
O2w H2w2 0.88 no
N1 C5 1.335(6) no
N1 C1 1.348(6) no
N2 C10 1.328(6) no
N2 C6 1.343(6) no
N3 C15 1.331(6) no
N3 C11 1.346(6) no
N4 C26 1.324(6) no
N4 C22 1.341(6) no
N5 C31 1.331(6) no
N5 C27 1.337(6) no
N6 C36 1.339(6) no
N6 C32 1.343(6) no
C1 C2 1.366(7) no
C1 H1 0.93 no
C2 C3 1.360(7) no
C2 H2 0.93 no
C3 C4 1.382(7) no
C3 H3 0.93 no
C4 C5 1.387(7) no
C4 H4 0.93 no
C5 C6 1.487(7) no
C6 C7 1.381(7) no
C7 C8 1.391(7) no
C7 H7 0.93 no
C8 C9 1.397(7) no
C8 C16 1.486(7) no
C9 C10 1.387(7) no
C9 H9 0.93 no
C10 C11 1.502(7) no
C11 C12 1.371(7) no
C12 C13 1.385(8) no
C12 H12 0.93 no
C13 C14 1.369(8) no
C13 H13 0.93 no
C14 C15 1.379(8) no
C14 H14 0.93 no
C15 H15 0.93 no
C16 C21 1.392(7) no
C16 C17 1.403(8) no
C17 C18 1.386(8) no
C17 H17 0.93 no
C18 C19 1.369(9) no
C18 H18 0.93 no
C19 C20 1.382(10) no
C19 H19 0.93 no
C20 C21 1.380(8) no
C20 H20 0.93 no
C21 H21 0.93 no
C22 C23 1.364(8) no
C22 H22 0.93 no
C23 C24 1.378(8) no
C23 H23 0.93 no
C24 C25 1.363(7) no
C24 H24 0.93 no
C25 C26 1.398(7) no
C25 H25 0.93 no
C26 C27 1.486(6) no
C27 C28 1.371(7) no
C28 C29 1.402(6) no
C28 H28 0.93 no
C29 C30 1.403(6) no
C29 C37 1.485(7) no
C30 C31 1.379(7) no
C30 H30 0.93 no
C31 C32 1.494(6) no
C32 C33 1.378(7) no
C33 C34 1.374(7) no
C33 H33 0.93 no
C34 C35 1.368(8) no
C34 H34 0.93 no
C35 C36 1.356(7) no
C35 H35 0.93 no
C36 H36 0.93 no
C37 C42 1.368(7) no
C37 C38 1.385(7) no
C38 C39 1.370(8) no
C38 H38 0.93 no
C39 C40 1.363(9) no
C39 H39 0.93 no
C40 C41 1.378(9) no
C40 H40 0.93 no
C41 C42 1.382(8) no
C41 H41 0.93 no
C42 H42 0.93 no

loop_
_geom_hbond_atom_site_label_D
_geom_hbond_atom_site_label_H
_geom_hbond_atom_site_label_A
_geom_hbond_site_symmetry_A
_geom_hbond_distance_DH
_geom_hbond_distance_HA
_geom_hbond_distance_DA
_geom_hbond_angle_DHA
_geom_hbond_publ_flag
O1w H1w1 Cl3 . 0.88 2.93 3.213(6) 101 no
O1w H1w2 Cl4 1_455 0.87 2.49 3.297(6) 155 no
O2w H2w1 Cl3 . 0.85 2.44 3.27(2) 167 no
O2w H2w2 Cl4 1_455 0.88 2.37 3.230(10) 164 no

loop_
_geom_torsion_atom_site_label_1
_geom_torsion_atom_site_label_2
_geom_torsion_atom_site_label_3
_geom_torsion_atom_site_label_4
_geom_torsion
_geom_torsion_publ_flag
N2 Zn1 N1 C5 -9.2(3) no
N3 Zn1 N1 C5 -33.7(5) no
Cl2 Zn1 N1 C5 -149.5(3) no
Cl1 Zn1 N1 C5 94.2(3) no
N2 Zn1 N1 C1 173.5(5) no
N3 Zn1 N1 C1 149.1(4) no
Cl2 Zn1 N1 C1 33.2(4) no
Cl1 Zn1 N1 C1 -83.1(4) no
N1 Zn1 N2 C10 -179.7(4) no
N3 Zn1 N2 C10 -14.1(4) no
Cl2 Zn1 N2 C10 -95.0(4) no
Cl1 Zn1 N2 C10 82.4(4) no
N1 Zn1 N2 C6 13.4(3) no
N3 Zn1 N2 C6 179.0(4) no
Cl2 Zn1 N2 C6 98.1(4) no
Cl1 Zn1 N2 C6 -84.5(4) no
N2 Zn1 N3 C15 -174.9(5) no
N1 Zn1 N3 C15 -150.3(4) no
Cl2 Zn1 N3 C15 -33.9(4) no
Cl1 Zn1 N3 C15 81.5(4) no
N2 Zn1 N3 C11 10.5(3) no
N1 Zn1 N3 C11 35.0(5) no
Cl2 Zn1 N3 C11 151.4(3) no
Cl1 Zn1 N3 C11 -93.1(4) no
N5 Zn2 N4 C26 9.1(4) no
N6 Zn2 N4 C26 22.1(6) no
Cl4 Zn2 N4 C26 143.4(4) no
Cl3 Zn2 N4 C26 -104.5(4) no
N5 Zn2 N4 C22 179.8(5) no
N6 Zn2 N4 C22 -167.3(4) no
Cl4 Zn2 N4 C22 -45.9(5) no
Cl3 Zn2 N4 C22 66.1(5) no
N6 Zn2 N5 C31 2.7(4) no
N4 Zn2 N5 C31 175.7(4) no
Cl4 Zn2 N5 C31 89.1(4) no
Cl3 Zn2 N5 C31 -92.7(4) no
N6 Zn2 N5 C27 179.0(4) no
N4 Zn2 N5 C27 -8.0(4) no
Cl4 Zn2 N5 C27 -94.6(4) no
Cl3 Zn2 N5 C27 83.6(4) no
N5 Zn2 N6 C36 176.1(5) no
N4 Zn2 N6 C36 163.2(4) no
Cl4 Zn2 N6 C36 41.7(5) no
Cl3 Zn2 N6 C36 -70.9(5) no
N5 Zn2 N6 C32 -0.5(4) no
N4 Zn2 N6 C32 -13.4(6) no
Cl4 Zn2 N6 C32 -134.9(4) no
Cl3 Zn2 N6 C32 112.5(4) no
C5 N1 C1 C2 -0.3(8) no
Zn1 N1 C1 C2 176.9(4) no
N1 C1 C2 C3 -0.9(9) no
C1 C2 C3 C4 1.9(8) no
C2 C3 C4 C5 -1.7(8) no
C1 N1 C5 C4 0.5(7) no
Zn1 N1 C5 C4 -176.9(4) no
C1 N1 C5 C6 -178.2(4) no
Zn1 N1 C5 C6 4.3(5) no
C3 C4 C5 N1 0.5(8) no
C3 C4 C5 C6 179.1(5) no
C10 N2 C6 C7 -2.6(7) no
Zn1 N2 C6 C7 164.3(4) no
C10 N2 C6 C5 177.7(4) no
Zn1 N2 C6 C5 -15.4(5) no
N1 C5 C6 N2 6.8(6) no
C4 C5 C6 N2 -171.9(5) no
N1 C5 C6 C7 -172.8(5) no
C4 C5 C6 C7 8.5(8) no
N2 C6 C7 C8 2.2(7) no
C5 C6 C7 C8 -178.1(4) no
C6 C7 C8 C9 -0.1(7) no
C6 C7 C8 C16 -179.6(5) no
C7 C8 C9 C10 -1.6(7) no
C16 C8 C9 C10 177.9(5) no
C6 N2 C10 C9 0.9(7) no
Zn1 N2 C10 C9 -165.8(4) no
C6 N2 C10 C11 -178.2(4) no
Zn1 N2 C10 C11 15.2(6) no
C8 C9 C10 N2 1.2(8) no
C8 C9 C10 C11 -179.8(5) no
C15 N3 C11 C12 -1.7(8) no
Zn1 N3 C11 C12 173.3(4) no
C15 N3 C11 C10 178.7(4) no
Zn1 N3 C11 C10 -6.3(6) no
N2 C10 C11 N3 -5.2(6) no
C9 C10 C11 N3 175.8(5) no
N2 C10 C11 C12 175.3(5) no
C9 C10 C11 C12 -3.8(8) no
N3 C11 C12 C13 1.0(9) no
C10 C11 C12 C13 -179.5(5) no
C11 C12 C13 C14 1.0(10) no
C12 C13 C14 C15 -1.0(10) no
C11 N3 C15 C14 0.8(8) no
Zn1 N3 C15 C14 -173.8(4) no
C13 C14 C15 N3 0.7(9) no
C7 C8 C16 C21 155.5(5) no
C9 C8 C16 C21 -24.0(8) no
C7 C8 C16 C17 -22.4(8) no
C9 C8 C16 C17 158.1(5) no
C21 C16 C17 C18 1.5(8) no
C8 C16 C17 C18 179.5(5) no
C16 C17 C18 C19 -0.6(9) no
C17 C18 C19 C20 -1.0(10) no
C18 C19 C20 C21 2.0(10) no
C19 C20 C21 C16 -1.0(10) no
C17 C16 C21 C20 -0.6(9) no
C8 C16 C21 C20 -178.5(5) no
C26 N4 C22 C23 0.5(9) no
Zn2 N4 C22 C23 -169.9(5) no
N4 C22 C23 C24 .0(10) no
C22 C23 C24 C25 -1.0(10) no
C23 C24 C25 C26 0.4(9) no
C22 N4 C26 C25 -0.7(8) no
Zn2 N4 C26 C25 170.5(4) no
C22 N4 C26 C27 179.7(5) no
Zn2 N4 C26 C27 -9.1(6) no
C24 C25 C26 N4 0.3(8) no
C24 C25 C26 C27 179.8(5) no
C31 N5 C27 C28 1.0(7) no
Zn2 N5 C27 C28 -175.3(4) no
C31 N5 C27 C26 -177.7(4) no
Zn2 N5 C27 C26 5.9(6) no
N4 C26 C27 N5 2.5(6) no
C25 C26 C27 N5 -177.1(5) no
N4 C26 C27 C28 -176.3(5) no
C25 C26 C27 C28 4.2(8) no
N5 C27 C28 C29 -0.6(7) no
C26 C27 C28 C29 178.0(5) no
C27 C28 C29 C30 0.0(7) no
C27 C28 C29 C37 -180.0(5) no
C28 C29 C30 C31 0.1(7) no
C37 C29 C30 C31 -179.9(4) no
C27 N5 C31 C30 -0.9(7) no
Zn2 N5 C31 C30 175.4(4) no
C27 N5 C31 C32 179.5(4) no
Zn2 N5 C31 C32 -4.2(6) no
C29 C30 C31 N5 0.3(8) no
C29 C30 C31 C32 179.9(4) no
C36 N6 C32 C33 0.3(8) no
Zn2 N6 C32 C33 177.2(4) no
C36 N6 C32 C31 -178.3(5) no
Zn2 N6 C32 C31 -1.4(6) no
N5 C31 C32 N6 3.5(6) no
C30 C31 C32 N6 -176.1(5) no
N5 C31 C32 C33 -175.0(5) no
C30 C31 C32 C33 5.3(8) no
N6 C32 C33 C34 -0.9(8) no
C31 C32 C33 C34 177.6(5) no
C32 C33 C34 C35 0.9(9) no
C33 C34 C35 C36 -0.3(9) no
C32 N6 C36 C35 0.3(9) no
Zn2 N6 C36 C35 -176.3(4) no
C34 C35 C36 N6 -0.3(9) no
C28 C29 C37 C42 153.2(5) no
C30 C29 C37 C42 -26.8(7) no
C28 C29 C37 C38 -26.9(7) no
C30 C29 C37 C38 153.1(5) no
C42 C37 C38 C39 -0.6(8) no
C29 C37 C38 C39 179.5(5) no
C37 C38 C39 C40 0.7(9) no
C38 C39 C40 C41 -1.0(10) no
C39 C40 C41 C42 0.5(9) no
C38 C37 C42 C41 0.5(8) no
C29 C37 C42 C41 -179.6(5) no
C40 C41 C42 C37 -0.4(9) no
